data_4301090
loop_
_publ_author_name
'Salah Ezzaher'
'Jean-Fran\,cois Capon'
'Fr\'ed\'eric Gloaguen'
'Fran\,cois Y. P\'etillon'
'Philippe Schollhammer'
'Jean Talarmin'
'Nelly Kervarec'

_publ_contact_author_address
;Laboratoire de chimie,
electrochimie moleculaire et chimie analytique (UMR 6521)
Universite de Bretagne occidentale
6, avenue Victor Le Gorgeu
CS 93837
F-29238 BREST cedex 3
FRANCE 
;
_publ_contact_author_email philippe.schollhammer@univ-brest.fr
_publ_contact_author_name 'Schollhammer, Philippe'
_publ_section_title
;
Influence of a Pendant Amine in the Second Coordination Sphere on Proton
Transfer at a Dissymmetrically Disubstituted Diiron System Related to the
[2Fe]H Subsite of [FeFe]H2ase
;
_journal_name_full 'Inorganic Chemistry'
_journal_page_first 2
_journal_page_last 4
_journal_paper_doi 10.1021/ic801369u
_journal_volume 48
_journal_year 2009
_chemical_formula_moiety 'C34 H33 Fe2 N O4 P2 S2'
_chemical_formula_sum 'C34 H33 Fe2 N O4 P2 S2'
_chemical_formula_weight 757.37
_chemical_name_systematic
;
 ?
;
_space_group_IT_number 2
_symmetry_cell_setting triclinic
_symmetry_Int_Tables_number 2
_symmetry_space_group_name_Hall '-P 1'
_symmetry_space_group_name_H-M 'P -1'
_atom_sites_solution_hydrogens geom
_atom_sites_solution_primary direct
_atom_sites_solution_secondary difmap
_audit_conform_dict_location ftp://ftp.iucr.org/pub/cif_core.dic
_audit_conform_dict_name cif_core.dic
_audit_conform_dict_version 2.3
_audit_creation_date 2008-04-23T16:34:51-00:00
_audit_creation_method 'WinGX routine CIF_UPDATE'
_cell_angle_alpha 80.16(2)
_cell_angle_beta 74.89(2)
_cell_angle_gamma 60.26(3)
_cell_formula_units_Z 2
_cell_length_a 11.142(4)
_cell_length_b 11.212(3)
_cell_length_c 16.449(3)
_cell_measurement_reflns_used 702
_cell_measurement_temperature 300(2)
_cell_measurement_theta_max 21.8741
_cell_measurement_theta_min 3.2295
_cell_volume 1720.4(10)
_computing_cell_refinement
;
        CrysAlis RED, Oxford Diffraction Ltd.,
Version 1.171.28cycle4 beta (release 11-11-2005 CrysAlis171 .NET)
        (compiled Nov 11 2005,15:50:43)
;
_computing_data_collection
;
        CrysAlis CCD, Oxford Diffraction Ltd.,
Version 1.171.28cycle4 beta (release 11-11-2005 CrysAlis171 .NET)
        (compiled Nov 11 2005,15:50:43)
;
_computing_data_reduction
;
        CrysAlis RED, Oxford Diffraction Ltd.,
Version 1.171.28cycle4 beta (release 11-11-2005 CrysAlis171 .NET)
        (compiled Nov 11 2005,15:50:43)
;
_computing_molecular_graphics 'ORTEP3 for Windows (Farrugia, 1997)'
_computing_structure_refinement 'SHELXL-97 (Sheldrick, 1997)'
_computing_structure_solution 'SHELXS-97 (Sheldrick, 1997)'
_diffrn_ambient_temperature 300(2)
_diffrn_detector 'CCD plate'
_diffrn_detector_area_resol_mean 8.3622
_diffrn_measured_fraction_theta_full 0.805
_diffrn_measured_fraction_theta_max 0.805
_diffrn_measurement_device 'Kappa-geometry diffractometer'
_diffrn_measurement_device_type 'Oxford Diffraction XCALIBUR2'
_diffrn_measurement_method
;
stepped phi-scan over 360 deg.,
step 1 deg., exposure time 90 s,
detector distance 45 mm, detector angle 0 deg
;
_diffrn_orient_matrix_UB_11 -0.0183774725
_diffrn_orient_matrix_UB_12 0.0524235066
_diffrn_orient_matrix_UB_13 0.0268290765
_diffrn_orient_matrix_UB_21 -0.0638929552
_diffrn_orient_matrix_UB_22 -0.0017927281
_diffrn_orient_matrix_UB_23 0.019279192
_diffrn_orient_matrix_UB_31 0.034411187
_diffrn_orient_matrix_UB_32 -0.0508521372
_diffrn_orient_matrix_UB_33 0.0301612678
_diffrn_radiation_monochromator graphite
_diffrn_radiation_probe x-ray
_diffrn_radiation_type MoK\a
_diffrn_radiation_wavelength 0.71073
_diffrn_reflns_av_R_equivalents 0.1911
_diffrn_reflns_av_unetI/netI 0.1944
_diffrn_reflns_limit_h_max 10
_diffrn_reflns_limit_h_min -10
_diffrn_reflns_limit_k_max 10
_diffrn_reflns_limit_k_min -10
_diffrn_reflns_limit_l_max 15
_diffrn_reflns_limit_l_min -15
_diffrn_reflns_number 9457
_diffrn_reflns_theta_full 19.78
_diffrn_reflns_theta_max 19.78
_diffrn_reflns_theta_min 3.23
_diffrn_source 'sealed X-ray tube'
_diffrn_standards_interval_count 50
_exptl_absorpt_coefficient_mu 1.096
_exptl_absorpt_correction_type none
_exptl_absorpt_process_details none
_exptl_crystal_colour 'dark brown'
_exptl_crystal_density_diffrn 1.462
_exptl_crystal_density_method 'not measured'
_exptl_crystal_description 'thin plate // (100)'
_exptl_crystal_F_000 780
_exptl_crystal_size_max 0.09
_exptl_crystal_size_mid 0.05
_exptl_crystal_size_min 0.02
_refine_diff_density_max 0.34
_refine_diff_density_min -0.362
_refine_diff_density_rms 0.073
_refine_ls_extinction_method none
_refine_ls_goodness_of_fit_ref 1.015
_refine_ls_hydrogen_treatment constr
_refine_ls_matrix_type full
_refine_ls_number_parameters 406
_refine_ls_number_reflns 2515
_refine_ls_number_restraints 144
_refine_ls_restrained_S_all 0.987
_refine_ls_R_factor_all 0.1545
_refine_ls_R_factor_gt 0.0782
_refine_ls_shift/su_max 0
_refine_ls_shift/su_mean 0
_refine_ls_structure_factor_coef Fsqd
_refine_ls_weighting_details 'calc w=1/[\s^2^(Fo^2^)+(0.0000P)^2^+0.0000P] where P=(Fo^2^+2Fc^2^)/3'
_refine_ls_weighting_scheme calc
_refine_ls_wR_factor_gt 0.0884
_refine_ls_wR_factor_ref 0.113
_reflns_number_gt 1492
_reflns_number_total 2515
_reflns_threshold_expression >2sigma(I)
_cod_data_source_file ic801369u_si_002_1.cif
_cod_data_source_block kl1-a-compound1
_cod_depositor_comments
;
The following automatic conversions were performed:
'_diffrn_radiation_probe' value 'X-ray' changed to 'x-ray' according to
'/home/saulius/struct/CIF-dictionaries/cif_core.dic' dictionary named
'cif_core.dic' version 2.4.1 from 2010-06-29.

Automatic conversion script
Id: cif_fix_enum 1527 2010-12-29 10:47:43Z saulius 
;
_cod_original_cell_volume 1720.6(8)
_cod_original_sg_symbol_Hall -P1
_cod_database_code 4301090

loop_
_symmetry_equiv_pos_as_xyz
'x, y, z'
'-x, -y, -z'

loop_
_atom_site_label
_atom_site_type_symbol
_atom_site_fract_x
_atom_site_fract_y
_atom_site_fract_z
_atom_site_U_iso_or_equiv
_atom_site_adp_type
_atom_site_occupancy
_atom_site_symmetry_multiplicity
_atom_site_calc_flag
_atom_site_refinement_flags
_atom_site_disorder_assembly
_atom_site_disorder_group
C1 C 0.6211(17) 0.2743(15) 0.3851(10) 0.044(4) Uani 1 1 d U . .
C2 C 0.9957(19) 0.2097(17) 0.2006(11) 0.060(5) Uani 1 1 d U . .
C3 C 1.033(2) -0.0371(19) 0.1789(12) 0.069(5) Uani 1 1 d U . .
C4 C 0.9367(18) 0.0770(15) 0.3383(11) 0.053(4) Uani 1 1 d U . .
C5 C 0.7296(19) 0.1551(17) 0.0843(9) 0.067(5) Uani 1 1 d U . .
H5A H 0.6799 0.2158 0.0411 0.081 Uiso 1 1 calc R . .
H5B H 0.8215 0.0884 0.0554 0.081 Uiso 1 1 calc R . .
C6 C 0.654(2) 0.0813(19) 0.1269(10) 0.105(8) Uani 1 1 d U . .
H6A H 0.6562 0.0276 0.0856 0.127 Uiso 1 1 calc R . .
H6B H 0.5561 0.1487 0.1453 0.127 Uiso 1 1 calc R . .
C7 C 0.7018(17) -0.0145(15) 0.2022(9) 0.060(5) Uani 1 1 d U . .
H7A H 0.7892 -0.0953 0.1817 0.072 Uiso 1 1 calc R . .
H7B H 0.6318 -0.0447 0.2277 0.072 Uiso 1 1 calc R . .
C8 C 0.4420(15) 0.6044(14) 0.3500(9) 0.046(4) Uani 1 1 d U . .
H8A H 0.45 0.5714 0.4079 0.055 Uiso 1 1 calc R . .
H8B H 0.4315 0.6965 0.344 0.055 Uiso 1 1 calc R . .
C9 C 0.2974(16) 0.4907(13) 0.3655(8) 0.043(4) Uani 1 1 d U . .
H9A H 0.2001 0.5119 0.3713 0.052 Uiso 1 1 calc R . .
H9B H 0.3223 0.4588 0.4204 0.052 Uiso 1 1 calc R . .
C10 C 0.7196(16) 0.5260(16) 0.3308(9) 0.045(4) Uani 1 1 d U . .
C11 C 0.7026(17) 0.6579(16) 0.3300(9) 0.052(5) Uani 1 1 d U . .
H11 H 0.637 0.73 0.3018 0.063 Uiso 1 1 calc R . .
C12 C 0.7831(17) 0.6843(16) 0.3712(9) 0.055(5) Uani 1 1 d U . .
H12 H 0.766 0.7739 0.3735 0.066 Uiso 1 1 calc R . .
C13 C 0.8882(16) 0.5749(16) 0.4084(9) 0.051(5) Uani 1 1 d U . .
H13 H 0.9462 0.5897 0.4325 0.061 Uiso 1 1 calc R . .
C14 C 0.9047(17) 0.4463(17) 0.4089(9) 0.055(5) Uani 1 1 d U . .
H14 H 0.9732 0.3734 0.4348 0.066 Uiso 1 1 calc R . .
C15 C 0.8222(16) 0.4214(15) 0.3717(8) 0.044(5) Uani 1 1 d U . .
H15 H 0.8356 0.3323 0.3741 0.053 Uiso 1 1 calc R . .
C20 C 0.6058(19) 0.6044(15) 0.1839(9) 0.042(4) Uani 1 1 d U . .
C21 C 0.4840(18) 0.7017(15) 0.1594(10) 0.066(5) Uani 1 1 d U . .
H21 H 0.3981 0.711 0.1918 0.079 Uiso 1 1 calc R . .
C22 C 0.484(2) 0.7896(19) 0.0857(11) 0.080(7) Uani 1 1 d U . .
H22 H 0.4006 0.8544 0.0688 0.096 Uiso 1 1 calc R . .
C23 C 0.611(2) 0.774(2) 0.0417(12) 0.089(7) Uani 1 1 d U . .
H23 H 0.6133 0.8341 -0.0047 0.106 Uiso 1 1 calc R . .
C24 C 0.736(2) 0.6755(19) 0.0615(11) 0.089(7) Uani 1 1 d U . .
H24 H 0.8215 0.6643 0.0272 0.106 Uiso 1 1 calc R . .
C25 C 0.7333(19) 0.5910(17) 0.1351(10) 0.069(6) Uani 1 1 d U . .
H25 H 0.8175 0.5259 0.151 0.083 Uiso 1 1 calc R . .
C30 C 0.3201(16) 0.4377(14) 0.2056(9) 0.032(4) Uani 1 1 d U . .
C31 C 0.1761(17) 0.4874(15) 0.2150(9) 0.051(5) Uani 1 1 d U . .
H31 H 0.1284 0.4701 0.2672 0.062 Uiso 1 1 calc R . .
C32 C 0.0955(17) 0.5612(15) 0.1537(10) 0.053(5) Uani 1 1 d U . .
H32 H -0.002 0.5968 0.1641 0.063 Uiso 1 1 calc R . .
C33 C 0.1737(19) 0.5764(16) 0.0761(10) 0.057(5) Uani 1 1 d U . .
H33 H 0.1272 0.6209 0.0318 0.068 Uiso 1 1 calc R . .
C34 C 0.3158(18) 0.5292(16) 0.0616(9) 0.051(5) Uani 1 1 d U . .
H34 H 0.3637 0.5427 0.0084 0.061 Uiso 1 1 calc R . .
C35 C 0.3896(17) 0.4608(14) 0.1265(9) 0.044(5) Uani 1 1 d U . .
H35 H 0.4862 0.4305 0.1164 0.052 Uiso 1 1 calc R . .
C40 C 0.3566(16) 0.2212(15) 0.3354(9) 0.043(4) Uani 1 1 d U . .
C41 C 0.3185(16) 0.1617(14) 0.2857(9) 0.042(5) Uani 1 1 d U . .
H41 H 0.3145 0.1918 0.2297 0.051 Uiso 1 1 calc R . .
C42 C 0.2867(17) 0.0567(15) 0.3212(10) 0.061(5) Uani 1 1 d U . .
H42 H 0.2635 0.0145 0.2883 0.073 Uiso 1 1 calc R . .
C43 C 0.2891(18) 0.0148(16) 0.4037(10) 0.062(6) Uani 1 1 d U . .
H43 H 0.262 -0.0517 0.4278 0.075 Uiso 1 1 calc R . .
C44 C 0.3316(17) 0.0705(16) 0.4512(10) 0.057(5) Uani 1 1 d U . .
H44 H 0.3389 0.0377 0.5066 0.068 Uiso 1 1 calc R . .
C45 C 0.3637(17) 0.1757(15) 0.4170(9) 0.054(5) Uani 1 1 d U . .
H45 H 0.3901 0.215 0.4498 0.065 Uiso 1 1 calc R . .
C51 C 0.1858(16) 0.7353(14) 0.3699(10) 0.066(5) Uani 1 1 d U . .
H51A H 0.1977 0.8151 0.3496 0.099 Uiso 1 1 calc R . .
H51B H 0.169 0.7285 0.4304 0.099 Uiso 1 1 calc R . .
H51C H 0.1067 0.7433 0.3519 0.099 Uiso 1 1 calc R . .
N50 N 0.3113(14) 0.6144(12) 0.3369(8) 0.048(4) Uani 1 1 d U . .
O1 O 0.6104(12) 0.2667(10) 0.4603(6) 0.072(4) Uani 1 1 d U . .
O2 O 1.0598(13) 0.2685(13) 0.1763(8) 0.096(5) Uani 1 1 d U . .
O3 O 1.1162(15) -0.1234(15) 0.1410(9) 0.113(5) Uani 1 1 d U . .
O4 O 0.9562(12) 0.0474(12) 0.4047(7) 0.076(4) Uani 1 1 d U . .
S1 S 0.7588(4) 0.2569(4) 0.1433(2) 0.0471(13) Uani 1 1 d U . .
S2 S 0.7301(5) 0.0522(4) 0.2838(3) 0.0510(13) Uani 1 1 d U . .
P2 P 0.4125(5) 0.3548(4) 0.2907(3) 0.0402(12) Uani 1 1 d U . .
P1 P 0.6073(5) 0.4956(4) 0.2818(3) 0.0403(13) Uani 1 1 d U . .
Fe1 Fe 0.6390(2) 0.2840(2) 0.27942(13) 0.0373(7) Uani 1 1 d U . .
Fe2 Fe 0.9020(3) 0.1150(2) 0.23372(14) 0.0501(8) Uani 1 1 d U . .

loop_
_atom_site_aniso_label
_atom_site_aniso_U_11
_atom_site_aniso_U_22
_atom_site_aniso_U_33
_atom_site_aniso_U_23
_atom_site_aniso_U_13
_atom_site_aniso_U_12
C1 0.062(10) 0.045(9) 0.036(6) 0.006(6) -0.016(6) -0.034(9)
C2 0.053(9) 0.064(11) 0.071(12) 0.010(10) -0.019(9) -0.035(9)
C3 0.056(9) 0.051(9) 0.078(12) -0.010(8) -0.008(8) -0.010(7)
C4 0.061(11) 0.030(10) 0.063(8) 0.004(8) -0.026(9) -0.015(8)
C5 0.087(15) 0.090(14) 0.035(9) -0.009(7) -0.008(9) -0.051(11)
C6 0.21(3) 0.110(17) 0.064(12) 0.020(11) -0.048(14) -0.126(17)
C7 0.069(13) 0.043(9) 0.076(11) -0.005(7) -0.027(11) -0.026(9)
C8 0.043(7) 0.020(7) 0.056(9) 0.008(7) -0.013(7) -0.002(7)
C9 0.058(9) 0.038(7) 0.023(7) 0.011(6) -0.005(7) -0.021(7)
C10 0.059(10) 0.054(9) 0.046(10) 0.028(9) -0.025(9) -0.049(9)
C11 0.068(14) 0.047(9) 0.060(12) 0.015(10) -0.024(10) -0.040(10)
C12 0.072(15) 0.054(10) 0.056(12) -0.002(10) -0.014(10) -0.043(10)
C13 0.046(12) 0.066(11) 0.057(12) -0.003(10) -0.003(9) -0.041(11)
C14 0.075(14) 0.067(10) 0.052(12) 0.021(11) -0.035(11) -0.052(11)
C15 0.052(13) 0.049(9) 0.043(11) 0.007(9) -0.018(9) -0.032(9)
C20 0.073(11) 0.031(9) 0.037(8) 0.010(8) -0.025(7) -0.033(10)
C21 0.086(11) 0.053(12) 0.071(12) 0.021(9) -0.035(10) -0.040(10)
C22 0.109(14) 0.092(15) 0.078(15) 0.052(12) -0.070(13) -0.070(14)
C23 0.131(17) 0.100(17) 0.075(15) 0.038(14) -0.047(13) -0.086(16)
C24 0.098(14) 0.103(18) 0.066(14) 0.013(12) -0.002(12) -0.060(14)
C25 0.084(11) 0.084(14) 0.061(12) 0.011(10) -0.019(10) -0.059(12)
C30 0.037(9) 0.030(9) 0.033(7) -0.005(7) -0.005(8) -0.020(9)
C31 0.049(9) 0.067(13) 0.042(10) 0.010(9) -0.012(8) -0.033(11)
C32 0.037(11) 0.063(12) 0.062(11) 0.004(10) -0.017(8) -0.025(10)
C33 0.057(11) 0.067(13) 0.050(10) 0.012(11) -0.021(10) -0.031(12)
C34 0.061(11) 0.076(13) 0.037(9) 0.006(9) -0.013(9) -0.049(12)
C35 0.047(10) 0.048(11) 0.035(8) -0.002(9) -0.005(8) -0.023(10)
C40 0.061(11) 0.057(9) 0.029(9) 0.003(8) -0.008(10) -0.042(9)
C41 0.069(13) 0.045(11) 0.023(9) -0.002(8) -0.011(9) -0.034(10)
C42 0.084(14) 0.047(12) 0.073(11) 0.024(10) -0.045(13) -0.041(11)
C43 0.089(16) 0.065(14) 0.071(12) 0.023(11) -0.029(13) -0.067(12)
C44 0.082(15) 0.057(12) 0.055(11) 0.022(9) -0.026(11) -0.053(11)
C45 0.102(15) 0.070(13) 0.034(9) 0.002(9) -0.020(11) -0.073(12)
C51 0.047(9) 0.035(8) 0.110(15) -0.011(10) -0.015(11) -0.012(7)
N50 0.040(7) 0.032(7) 0.065(10) -0.001(7) 0.003(8) -0.018(7)
O1 0.116(11) 0.077(9) 0.035(6) 0.011(7) -0.019(8) -0.056(9)
O2 0.088(12) 0.101(11) 0.144(12) 0.026(9) -0.052(10) -0.074(9)
O3 0.087(13) 0.111(12) 0.111(12) -0.057(9) 0.017(9) -0.026(9)
O4 0.069(10) 0.083(9) 0.068(7) 0.006(8) -0.032(8) -0.024(8)
S1 0.057(3) 0.046(3) 0.041(2) 0.005(2) -0.012(2) -0.028(3)
S2 0.060(3) 0.036(2) 0.057(3) 0.007(2) -0.017(3) -0.023(2)
P2 0.047(3) 0.038(3) 0.041(3) 0.006(2) -0.009(2) -0.026(2)
P1 0.044(3) 0.039(3) 0.045(3) 0.003(2) -0.012(3) -0.025(2)
Fe1 0.0450(17) 0.0327(15) 0.0366(15) 0.0023(12) -0.0098(13) -0.0207(13)
Fe2 0.0498(18) 0.0445(16) 0.0555(17) 0.0025(13) -0.0141(14) -0.0218(14)

loop_
_atom_type_symbol
_atom_type_description
_atom_type_scat_dispersion_real
_atom_type_scat_dispersion_imag
_atom_type_scat_source
C C 0.0033 0.0016 'International Tables Vol C Tables 4.2.6.8 and 6.1.1.4'
H H 0 0 'International Tables Vol C Tables 4.2.6.8 and 6.1.1.4'
N N 0.0061 0.0033 'International Tables Vol C Tables 4.2.6.8 and 6.1.1.4'
O O 0.0106 0.006 'International Tables Vol C Tables 4.2.6.8 and 6.1.1.4'
S S 0.1246 0.1234 'International Tables Vol C Tables 4.2.6.8 and 6.1.1.4'
P P 0.1023 0.0942 'International Tables Vol C Tables 4.2.6.8 and 6.1.1.4'
Fe Fe 0.3463 0.8444 'International Tables Vol C Tables 4.2.6.8 and 6.1.1.4'

loop_
_geom_angle_atom_site_label_1
_geom_angle_atom_site_label_2
_geom_angle_atom_site_label_3
_geom_angle
_geom_angle_site_symmetry_1
_geom_angle_site_symmetry_3
_geom_angle_publ_flag
O1 C1 Fe1 179.0(14) . . ?
O2 C2 Fe2 177.3(19) . . ?
O3 C3 Fe2 174(2) . . ?
O4 C4 Fe2 176.1(15) . . ?
C6 C5 S1 120.1(12) . . ?
C5 C6 C7 119.2(16) . . ?
C6 C7 S2 117.3(11) . . ?
N50 C8 P1 117.7(11) . . ?
N50 C9 P2 110.8(10) . . ?
C15 C10 C11 116.9(14) . . ?
C15 C10 P1 122.6(11) . . ?
C11 C10 P1 120.6(11) . . ?
C10 C11 C12 121.3(14) . . ?
C13 C12 C11 119.4(15) . . ?
C14 C13 C12 119.0(16) . . ?
C13 C14 C15 121.6(16) . . ?
C14 C15 C10 121.8(15) . . ?
C21 C20 C25 118.5(13) . . ?
C21 C20 P1 122.7(14) . . ?
C25 C20 P1 118.7(12) . . ?
C20 C21 C22 122.2(17) . . ?
C23 C22 C21 116.8(17) . . ?
C22 C23 C24 123.5(18) . . ?
C23 C24 C25 118.6(19) . . ?
C20 C25 C24 120.4(16) . . ?
C35 C30 C31 115.7(13) . . ?
C35 C30 P2 121.1(12) . . ?
C31 C30 P2 123.1(12) . . ?
C30 C31 C32 126.4(15) . . ?
C33 C32 C31 114.0(15) . . ?
C34 C33 C32 123.0(15) . . ?
C33 C34 C35 120.2(15) . . ?
C30 C35 C34 120.6(15) . . ?
C45 C40 C41 120.3(13) . . ?
C45 C40 P2 118.0(12) . . ?
C41 C40 P2 121.5(11) . . ?
C42 C41 C40 118.8(13) . . ?
C43 C42 C41 120.7(15) . . ?
C42 C43 C44 120.0(15) . . ?
C43 C44 C45 120.2(14) . . ?
C40 C45 C44 119.9(14) . . ?
C51 N50 C9 111.4(12) . . ?
C51 N50 C8 113.6(13) . . ?
C9 N50 C8 113.3(11) . . ?
C5 S1 Fe1 114.8(5) . . ?
C5 S1 Fe2 109.1(5) . . ?
Fe1 S1 Fe2 68.55(13) . . ?
C7 S2 Fe1 115.8(5) . . ?
C7 S2 Fe2 111.5(6) . . ?
Fe1 S2 Fe2 68.74(14) . . ?
C30 P2 C9 96.7(6) . . ?
C30 P2 C40 103.7(7) . . ?
C9 P2 C40 101.2(7) . . ?
C30 P2 Fe1 124.0(6) . . ?
C9 P2 Fe1 113.4(5) . . ?
C40 P2 Fe1 114.3(5) . . ?
C8 P1 C10 95.6(8) . . ?
C8 P1 C20 102.9(7) . . ?
C10 P1 C20 100.2(6) . . ?
C8 P1 Fe1 112.6(5) . . ?
C10 P1 Fe1 120.6(5) . . ?
C20 P1 Fe1 120.9(5) . . ?
C1 Fe1 P2 91.9(5) . . ?
C1 Fe1 P1 86.9(5) . . ?
P2 Fe1 P1 93.38(18) . . ?
C1 Fe1 S2 88.6(5) . . ?
P2 Fe1 S2 101.85(18) . . ?
P1 Fe1 S2 164.25(19) . . ?
C1 Fe1 S1 155.7(5) . . ?
P2 Fe1 S1 112.25(17) . . ?
P1 Fe1 S1 93.95(17) . . ?
S2 Fe1 S1 84.07(17) . . ?
C1 Fe1 Fe2 101.2(5) . . ?
P2 Fe1 Fe2 153.15(16) . . ?
P1 Fe1 Fe2 110.54(16) . . ?
S2 Fe1 Fe2 55.69(13) . . ?
S1 Fe1 Fe2 55.90(12) . . ?
C2 Fe2 C3 96.7(9) . . ?
C2 Fe2 C4 94.3(7) . . ?
C3 Fe2 C4 103.8(8) . . ?
C2 Fe2 S2 164.1(6) . . ?
C3 Fe2 S2 98.4(7) . . ?
C4 Fe2 S2 87.1(5) . . ?
C2 Fe2 S1 86.9(5) . . ?
C3 Fe2 S1 107.1(6) . . ?
C4 Fe2 S1 148.8(6) . . ?
S2 Fe2 S1 83.79(15) . . ?
C2 Fe2 Fe1 108.5(6) . . ?
C3 Fe2 Fe1 147.3(7) . . ?
C4 Fe2 Fe1 95.0(6) . . ?
S2 Fe2 Fe1 55.57(13) . . ?
S1 Fe2 Fe1 55.56(13) . . ?

loop_
_geom_bond_atom_site_label_1
_geom_bond_atom_site_label_2
_geom_bond_distance
_geom_bond_site_symmetry_2
_geom_bond_publ_flag
C1 O1 1.205(14) . ?
C1 Fe1 1.687(15) . ?
C2 O2 1.154(15) . ?
C2 Fe2 1.766(17) . ?
C3 O3 1.096(19) . ?
C3 Fe2 1.79(2) . ?
C4 O4 1.132(15) . ?
C4 Fe2 1.795(17) . ?
C5 C6 1.439(18) . ?
C5 S1 1.806(16) . ?
C6 C7 1.514(17) . ?
C7 S2 1.805(14) . ?
C8 N50 1.475(17) . ?
C8 P1 1.816(15) . ?
C9 N50 1.456(15) . ?
C9 P2 1.833(15) . ?
C10 C15 1.392(16) . ?
C10 C11 1.392(18) . ?
C10 P1 1.837(15) . ?
C11 C12 1.416(18) . ?
C12 C13 1.394(17) . ?
C13 C14 1.359(18) . ?
C14 C15 1.379(17) . ?
C20 C21 1.365(18) . ?
C20 C25 1.39(2) . ?
C20 P1 1.846(13) . ?
C21 C22 1.424(17) . ?
C22 C23 1.35(2) . ?
C23 C24 1.36(2) . ?
C24 C25 1.407(19) . ?
C30 C35 1.385(16) . ?
C30 C31 1.386(17) . ?
C30 P2 1.801(14) . ?
C31 C32 1.400(17) . ?
C32 C33 1.381(18) . ?
C33 C34 1.364(18) . ?
C34 C35 1.398(16) . ?
C40 C45 1.360(16) . ?
C40 C41 1.394(18) . ?
C40 P2 1.867(14) . ?
C41 C42 1.387(17) . ?
C42 C43 1.360(18) . ?
C43 C44 1.372(19) . ?
C44 C45 1.386(16) . ?
C51 N50 1.437(17) . ?
S1 Fe1 2.272(5) . ?
S1 Fe2 2.281(4) . ?
S2 Fe1 2.269(5) . ?
S2 Fe2 2.272(5) . ?
P2 Fe1 2.203(5) . ?
P1 Fe1 2.224(5) . ?
Fe1 Fe2 2.564(4) . ?
